data_7054751
loop_
_publ_author_name
'Adamczyk-Wo\'zniak, Agnieszka'
'Czerwi\'nska, Karolina'
'Madura, Izabela D.'
'Matuszewska, Alicja'
'Sporzy\'nski, Andrzej'
'\.Zubrowska-Zembrzuska, Anna'

_publ_section_title
;
 Piperazine derivatives of boronic acids -- potential bifunctional
 biologically active compounds
;
_journal_issue 6
_journal_name_full 'New J. Chem.'
_journal_page_first 4308
_journal_paper_doi 10.1039/C5NJ00084J
_journal_volume 39
_journal_year 2015
_chemical_absolute_configuration unk
_chemical_formula_moiety 'C12 H19 B N2 O2, H2 O'
_chemical_formula_sum 'C12 H21 B N2 O3'
_chemical_formula_weight 252.12
_chemical_name_systematic
;
2-((4-methylpiperazin-1-yl)methyl)phenylboronic acid
;
_space_group_crystal_system orthorhombic
_space_group_IT_number 33
_space_group_name_Hall 'P 2c -2n'
_space_group_name_H-M_alt 'P n a 21'
_symmetry_space_group_name_Hall 'P 2c -2n'
_symmetry_space_group_name_H-M 'P n a 21'
_atom_sites_solution_hydrogens geom
_atom_sites_solution_primary direct
_atom_sites_solution_secondary difmap
_audit_creation_method
;
Olex2 1.2-beta
(compiled 2013.12.10 svn.r2850 for OlexSys, GUI svn.r4736)
;
_audit_update_record
;
2014-12-17 deposited with the CCDC.
2015-03-17 downloaded from the CCDC.
;
_cell_angle_alpha 90.00
_cell_angle_beta 90.00
_cell_angle_gamma 90.00
_cell_formula_units_Z 4
_cell_length_a 12.87751(17)
_cell_length_b 10.18562(12)
_cell_length_c 10.36536(14)
_cell_measurement_reflns_used 7344
_cell_measurement_temperature 100(2)
_cell_measurement_theta_max 67.1610
_cell_measurement_theta_min 4.2700
_cell_volume 1359.58(3)
_computing_cell_refinement
;
CrysAlisPro, Agilent Technologies,
Version 1.171.36.28 (release 01-02-2013 CrysAlis171 .NET)
(compiled Feb  1 2013,16:14:44)
;
_computing_data_collection
;
CrysAlisPro, Agilent Technologies,
Version 1.171.36.28 (release 01-02-2013 CrysAlis171 .NET)
(compiled Feb  1 2013,16:14:44)
;
_computing_data_reduction
;
CrysAlisPro, Agilent Technologies,
Version 1.171.36.28 (release 01-02-2013 CrysAlis171 .NET)
(compiled Feb  1 2013,16:14:44)
;
_computing_molecular_graphics
;
K. Brandenburg Diamond - Crystal and Molecular Structure Visualization,
 Version  3.2i; Crystal Impact GbR: Bonn, Germany.
Ortep-3 for Windows: L. J. Farrugia, J. Appl. Cryst (1997), 30, 565
;
_computing_publication_material
;
O. V. Dolomanov, L. J. Bourhis, R. J. Gildea, J. A. K. Howard and H. Puschmann,
OLEX2: a complete structure solution, refinement and analysis program.
J. Appl. Cryst. (2009). 42, 339-341.
L. Spek Single-crystal structure validation with the program PLATON J. Appl.
Crystallogr. 36 (2003) 7-13.
;
_computing_structure_refinement
;
SHELX, G.M. Sheldrick, Acta Cryst.
(2008). A64, 112-122
;
_computing_structure_solution
;
SHELX, G.M. Sheldrick, Acta Cryst.
(2008). A64, 112-122
;
_diffrn_ambient_temperature 100.15
_diffrn_detector_area_resol_mean 10.3347
_diffrn_measured_fraction_theta_full 0.8732
_diffrn_measured_fraction_theta_max 0.8864
_diffrn_measurement_details
;
  1 omega   11.00   64.00   1.0000    1.5000
omega____ theta____ kappa____ phi______ frames
    -      -10.5498   45.0000  180.0000 53

  2 omega  -16.00   37.00   1.0000    1.5000
omega____ theta____ kappa____ phi______ frames
    -       10.5498   42.0000  286.0000 53

  3 omega   31.00   89.00   1.0000    1.5000
omega____ theta____ kappa____ phi______ frames
    -       10.5498   77.0000  210.0000 58

  4 omega  -15.00   38.00   1.0000    1.5000
omega____ theta____ kappa____ phi______ frames
    -       10.5498  -45.0000   60.0000 53

  5 omega -140.00 -100.00   1.0000    1.5000
omega____ theta____ kappa____ phi______ frames
    -      -90.0000  -90.0000  229.0000 40

  6 omega -138.00 -101.00   1.0000    1.5000
omega____ theta____ kappa____ phi______ frames
    -      -90.0000  -99.0000  280.0000 37

  7 omega   15.00   73.00   1.0000    1.5000
omega____ theta____ kappa____ phi______ frames
    -       93.5000  -77.0000  270.0000 58

  8 omega   60.00  122.00   1.0000    1.5000
omega____ theta____ kappa____ phi______ frames
    -       93.5000    0.0000    0.0000 62

  9 omega   69.00  127.00   1.0000    1.5000
omega____ theta____ kappa____ phi______ frames
    -       93.5000  -77.0000   90.0000 58

 10 omega   60.00  118.00   1.0000    1.5000
omega____ theta____ kappa____ phi______ frames
    -       93.5000   77.0000   60.0000 58

 11 omega  126.00  178.00   1.0000    1.5000
omega____ theta____ kappa____ phi______ frames
    -       93.5000   90.0000  130.0000 52

 12 omega   15.00   73.00   1.0000    1.5000
omega____ theta____ kappa____ phi______ frames
    -       93.5000  -77.0000  240.0000 58

 13 omega   69.00  133.00   1.0000    1.5000
omega____ theta____ kappa____ phi______ frames
    -       93.5000  -92.0000  285.0000 64

 14 omega   79.00  130.00   1.0000    1.5000
omega____ theta____ kappa____ phi______ frames
    -       93.5000   99.0000   79.0000 51

 15 omega   15.00   73.00   1.0000    1.5000
omega____ theta____ kappa____ phi______ frames
    -       93.5000  -77.0000  210.0000 58

 16 omega  115.00  168.00   1.0000    1.5000
omega____ theta____ kappa____ phi______ frames
    -       93.5000   45.0000   60.0000 53

 17 omega   89.00  178.00   1.0000    1.5000
omega____ theta____ kappa____ phi______ frames
    -       93.5000    0.0000   30.0000 89

 18 omega -178.00   -1.00   1.0000    1.5000
omega____ theta____ kappa____ phi______ frames
    -      -90.0000    0.0000  150.0000 177

 19 omega -178.00   -1.00   1.0000    1.5000
omega____ theta____ kappa____ phi______ frames
    -      -90.0000    0.0000  330.0000 177
;
_diffrn_measurement_device_type 'Xcalibur, Atlas, Gemini ultra'
_diffrn_measurement_method '\w scans'
_diffrn_orient_matrix_UB_11 -0.0321776000
_diffrn_orient_matrix_UB_12 0.1280510000
_diffrn_orient_matrix_UB_13 -0.0683472000
_diffrn_orient_matrix_UB_21 -0.1037735000
_diffrn_orient_matrix_UB_22 -0.0635309000
_diffrn_orient_matrix_UB_23 -0.0394988000
_diffrn_orient_matrix_UB_31 -0.0501154000
_diffrn_orient_matrix_UB_32 0.0494713000
_diffrn_orient_matrix_UB_33 0.1258872000
_diffrn_radiation_monochromator mirror
_diffrn_radiation_type 'Cu K\a'
_diffrn_radiation_wavelength 1.5418
_diffrn_reflns_av_R_equivalents 0.0254
_diffrn_reflns_av_unetI/netI 0.0156
_diffrn_reflns_limit_h_max 15
_diffrn_reflns_limit_h_min -14
_diffrn_reflns_limit_k_max 11
_diffrn_reflns_limit_k_min -11
_diffrn_reflns_limit_l_max 12
_diffrn_reflns_limit_l_min -9
_diffrn_reflns_number 10784
_diffrn_reflns_theta_full 67.00
_diffrn_reflns_theta_max 67.21
_diffrn_reflns_theta_min 5.54
_diffrn_source 'Enhance Ultra (Cu) X-ray Source'
_exptl_absorpt_coefficient_mu 0.704
_exptl_absorpt_correction_T_max 1.00000
_exptl_absorpt_correction_T_min 0.66223
_exptl_absorpt_correction_type multi-scan
_exptl_absorpt_process_details
;
CrysAlisPro, Agilent Technologies,
Version 1.171.36.28 (release 01-02-2013 CrysAlis171 .NET)
(compiled Feb  1 2013,16:14:44)
Empirical absorption correction using spherical harmonics,
 implemented in SCALE3 ABSPACK scaling algorithm.
;
_exptl_crystal_colour colourless
_exptl_crystal_density_diffrn 1.232
_exptl_crystal_density_method 'not measured'
_exptl_crystal_description block
_exptl_crystal_F_000 544
_exptl_crystal_recrystallization_method 'Re-crystallisation from solvent: water, methanol'
_exptl_crystal_size_max 0.6
_exptl_crystal_size_mid 0.5
_exptl_crystal_size_min 0.4
_refine_diff_density_max 0.211
_refine_diff_density_min -0.453
_refine_diff_density_rms 0.051
_refine_ls_abs_structure_details 'Flack H D (1983), Acta Cryst. A39, 876-881'
_refine_ls_abs_structure_Flack -0.1(2)
_refine_ls_extinction_method none
_refine_ls_goodness_of_fit_ref 1.089
_refine_ls_hydrogen_treatment constr
_refine_ls_matrix_type full
_refine_ls_number_parameters 169
_refine_ls_number_reflns 2186
_refine_ls_number_restraints 1
_refine_ls_restrained_S_all 1.089
_refine_ls_R_factor_all 0.0381
_refine_ls_R_factor_gt 0.0373
_refine_ls_shift/su_max 0.000
_refine_ls_shift/su_mean 0.000
_refine_ls_structure_factor_coef Fsqd
_refine_ls_weighting_details 'calc w=1/[\s^2^(Fo^2^)+(0.0762P)^2^+0.2887P] where P=(Fo^2^+2Fc^2^)/3'
_refine_ls_weighting_scheme calc
_refine_ls_wR_factor_gt 0.1052
_refine_ls_wR_factor_ref 0.1064
_reflns_number_gt 2143
_reflns_number_total 2186
_reflns_threshold_expression >2sigma(I)
_cod_data_source_file c5nj00084j2.cif
_cod_data_source_block (5)
_cod_depositor_comments 'Adding full bibliography for 7054747--7054752.cif.'
_cod_database_code 7054751

loop_
_space_group_symop_id
_space_group_symop_operation_xyz
1 'x, y, z'
2 '-x, -y, z+1/2'
3 '-x+1/2, y+1/2, z+1/2'
4 'x+1/2, -y+1/2, z'

loop_
_atom_site_label
_atom_site_type_symbol
_atom_site_fract_x
_atom_site_fract_y
_atom_site_fract_z
_atom_site_U_iso_or_equiv
_atom_site_adp_type
_atom_site_occupancy
_atom_site_symmetry_multiplicity
_atom_site_calc_flag
_atom_site_refinement_flags
N1 N 0.26728(12) 0.56510(15) 0.59835(16) 0.0172(4) Uani 1 1 d .
N2 N 0.10711(12) 0.37154(15) 0.56245(16) 0.0181(4) Uani 1 1 d .
O2 O 0.46322(9) 0.79031(14) 0.29580(15) 0.0216(3) Uani 1 1 d .
H2 H 0.4205 0.8101 0.2378 0.026 Uiso 1 1 calc R
O1 O 0.30940(9) 0.70408(12) 0.38486(14) 0.0190(3) Uani 1 1 d .
H1 H 0.2893 0.6663 0.4524 0.023 Uiso 1 1 calc R
C2 C 0.45447(14) 0.62343(17) 0.62399(19) 0.0183(4) Uani 1 1 d .
C7 C 0.34397(15) 0.64136(18) 0.67334(19) 0.0194(4) Uani 1 1 d .
H7A H 0.3408 0.6137 0.7648 0.023 Uiso 1 1 calc R
H7B H 0.3255 0.7356 0.6693 0.023 Uiso 1 1 calc R
C8 C 0.16194(14) 0.58401(18) 0.6513(2) 0.0194(4) Uani 1 1 d .
H8A H 0.1452 0.6788 0.6544 0.023 Uiso 1 1 calc R
H8B H 0.1586 0.5489 0.7403 0.023 Uiso 1 1 calc R
C12 C 0.03222(15) 0.3016(2) 0.4804(2) 0.0259(5) Uani 1 1 d .
H12A H 0.0373 0.3345 0.3918 0.039 Uiso 1 1 calc R
H12B H -0.0382 0.3163 0.5131 0.039 Uiso 1 1 calc R
H12C H 0.0477 0.2074 0.4816 0.039 Uiso 1 1 calc R
C3 C 0.52593(15) 0.56761(19) 0.7085(2) 0.0232(5) Uani 1 1 d .
H3 H 0.5046 0.5461 0.7937 0.028 Uiso 1 1 calc R
C5 C 0.65937(15) 0.57546(18) 0.5475(2) 0.0214(4) Uani 1 1 d .
H5 H 0.7283 0.5574 0.5201 0.026 Uiso 1 1 calc R
B1 B 0.41416(15) 0.72143(18) 0.3897(2) 0.0168(4) Uani 1 1 d .
C10 C 0.21299(14) 0.35099(18) 0.5145(2) 0.0204(4) Uani 1 1 d .
H10A H 0.2179 0.3823 0.4242 0.025 Uiso 1 1 calc R
H10B H 0.2293 0.2560 0.5154 0.025 Uiso 1 1 calc R
C11 C 0.29106(14) 0.42405(18) 0.5971(2) 0.0211(4) Uani 1 1 d .
H11A H 0.2891 0.3894 0.6863 0.025 Uiso 1 1 calc R
H11B H 0.3619 0.4101 0.5625 0.025 Uiso 1 1 calc R
C6 C 0.58954(14) 0.63486(17) 0.4643(2) 0.0182(4) Uani 1 1 d .
H6 H 0.6125 0.6598 0.3808 0.022 Uiso 1 1 calc R
C1 C 0.48557(13) 0.65953(17) 0.49933(19) 0.0174(4) Uani 1 1 d .
C9 C 0.08371(13) 0.51290(18) 0.56623(19) 0.0194(4) Uani 1 1 d .
H9A H 0.0128 0.5265 0.6006 0.023 Uiso 1 1 calc R
H9B H 0.0863 0.5494 0.4778 0.023 Uiso 1 1 calc R
C4 C 0.62778(15) 0.54257(19) 0.6712(2) 0.0257(5) Uani 1 1 d .
H4 H 0.6752 0.5033 0.7299 0.031 Uiso 1 1 calc R
O3 O 0.34697(15) 0.1086(2) 0.7087(2) 0.0505(5) Uani 1 1 d G
H3A H 0.2943 0.1358 0.7504 0.076 Uiso 1 1 d G
H3B H 0.4020 0.1296 0.7490 0.076 Uiso 1 1 d G

loop_
_atom_site_aniso_label
_atom_site_aniso_U_11
_atom_site_aniso_U_22
_atom_site_aniso_U_33
_atom_site_aniso_U_23
_atom_site_aniso_U_13
_atom_site_aniso_U_12
N1 0.0178(7) 0.0163(7) 0.0174(9) 0.0005(6) 0.0026(6) -0.0015(6)
N2 0.0177(7) 0.0194(8) 0.0174(9) 0.0010(6) 0.0001(6) -0.0037(6)
O2 0.0179(6) 0.0288(7) 0.0180(7) 0.0061(6) -0.0026(5) 0.0000(5)
O1 0.0179(6) 0.0226(6) 0.0164(7) 0.0023(6) 0.0000(5) 0.0013(5)
C2 0.0218(9) 0.0156(8) 0.0175(11) -0.0008(7) -0.0019(7) -0.0056(6)
C7 0.0234(9) 0.0187(9) 0.0159(10) -0.0009(8) 0.0006(7) -0.0045(7)
C8 0.0216(9) 0.0175(9) 0.0192(10) 0.0018(7) 0.0042(7) -0.0001(7)
C12 0.0230(9) 0.0321(10) 0.0227(12) -0.0019(9) -0.0015(8) -0.0070(7)
C3 0.0273(10) 0.0216(10) 0.0207(11) 0.0052(8) -0.0040(8) -0.0075(7)
C5 0.0183(8) 0.0168(9) 0.0290(12) 0.0012(8) -0.0046(8) -0.0009(7)
B1 0.0202(9) 0.0148(9) 0.0155(11) -0.0002(8) 0.0006(9) 0.0013(7)
C10 0.0198(9) 0.0205(8) 0.0210(11) -0.0015(7) 0.0029(8) -0.0012(7)
C11 0.0198(9) 0.0178(9) 0.0255(12) -0.0003(8) -0.0004(8) -0.0004(7)
C6 0.0195(8) 0.0159(8) 0.0192(10) -0.0002(7) -0.0014(7) -0.0027(6)
C1 0.0176(8) 0.0142(8) 0.0204(11) -0.0004(8) -0.0022(8) -0.0025(6)
C9 0.0184(8) 0.0214(9) 0.0183(11) 0.0042(8) 0.0010(7) 0.0006(7)
C4 0.0249(10) 0.0229(9) 0.0293(13) 0.0079(9) -0.0104(9) -0.0049(8)
O3 0.0343(9) 0.0581(12) 0.0589(14) -0.0128(10) 0.0034(9) -0.0064(8)

loop_
_atom_type_symbol
_atom_type_description
_atom_type_scat_dispersion_real
_atom_type_scat_dispersion_imag
_atom_type_scat_source
C C 0.0181 0.0091 'International Tables Vol C Tables 4.2.6.8 and 6.1.1.4'
H H 0.0000 0.0000 'International Tables Vol C Tables 4.2.6.8 and 6.1.1.4'
B B 0.0090 0.0039 'International Tables Vol C Tables 4.2.6.8 and 6.1.1.4'
N N 0.0311 0.0180 'International Tables Vol C Tables 4.2.6.8 and 6.1.1.4'
O O 0.0492 0.0322 'International Tables Vol C Tables 4.2.6.8 and 6.1.1.4'

loop_
_geom_angle_atom_site_label_1
_geom_angle_atom_site_label_2
_geom_angle_atom_site_label_3
_geom_angle
C8 N1 C7 110.49(15)
C11 N1 C7 112.30(14)
C11 N1 C8 108.81(13)
C12 N2 C9 110.79(15)
C10 N2 C12 110.16(15)
C10 N2 C9 109.83(13)
B1 O2 H2 109.5
B1 O1 H1 109.5
C3 C2 C7 117.07(17)
C3 C2 C1 119.90(17)
C1 C2 C7 123.03(16)
N1 C7 C2 112.63(15)
N1 C7 H7A 109.1
N1 C7 H7B 109.1
C2 C7 H7A 109.1
C2 C7 H7B 109.1
H7A C7 H7B 107.8
N1 C8 H8A 109.8
N1 C8 H8B 109.8
N1 C8 C9 109.31(16)
H8A C8 H8B 108.3
C9 C8 H8A 109.8
C9 C8 H8B 109.8
N2 C12 H12A 109.5
N2 C12 H12B 109.5
N2 C12 H12C 109.5
H12A C12 H12B 109.5
H12A C12 H12C 109.5
H12B C12 H12C 109.5
C2 C3 H3 119.2
C4 C3 C2 121.5(2)
C4 C3 H3 119.2
C6 C5 H5 120.3
C6 C5 C4 119.40(18)
C4 C5 H5 120.3
O2 B1 O1 120.13(18)
O2 B1 C1 116.63(16)
O1 B1 C1 123.20(17)
N2 C10 H10A 109.5
N2 C10 H10B 109.5
N2 C10 C11 110.78(15)
H10A C10 H10B 108.1
C11 C10 H10A 109.5
C11 C10 H10B 109.5
N1 C11 C10 110.29(15)
N1 C11 H11A 109.6
N1 C11 H11B 109.6
C10 C11 H11A 109.6
C10 C11 H11B 109.6
H11A C11 H11B 108.1
C5 C6 H6 118.9
C5 C6 C1 122.29(19)
C1 C6 H6 118.9
C2 C1 B1 126.63(16)
C2 C1 C6 117.50(17)
C6 C1 B1 115.83(17)
N2 C9 C8 110.21(14)
N2 C9 H9A 109.6
N2 C9 H9B 109.6
C8 C9 H9A 109.6
C8 C9 H9B 109.6
H9A C9 H9B 108.1
C3 C4 H4 120.3
C5 C4 C3 119.32(18)
C5 C4 H4 120.3
H3A O3 H3B 109.4

loop_
_geom_bond_atom_site_label_1
_geom_bond_atom_site_label_2
_geom_bond_distance
N1 C7 1.477(2)
N1 C8 1.476(2)
N1 C11 1.469(2)
N2 C12 1.470(2)
N2 C10 1.466(2)
N2 C9 1.472(2)
O2 H2 0.8400
O2 B1 1.356(3)
O1 H1 0.8400
O1 B1 1.362(2)
C2 C7 1.523(3)
C2 C3 1.392(3)
C2 C1 1.402(3)
C7 H7A 0.9900
C7 H7B 0.9900
C8 H8A 0.9900
C8 H8B 0.9900
C8 C9 1.522(3)
C12 H12A 0.9800
C12 H12B 0.9800
C12 H12C 0.9800
C3 H3 0.9500
C3 C4 1.391(3)
C5 H5 0.9500
C5 C6 1.385(3)
C5 C4 1.386(3)
B1 C1 1.592(3)
C10 H10A 0.9900
C10 H10B 0.9900
C10 C11 1.516(3)
C11 H11A 0.9900
C11 H11B 0.9900
C6 H6 0.9500
C6 C1 1.410(3)
C9 H9A 0.9900
C9 H9B 0.9900
C4 H4 0.9500
O3 H3A 0.8514
O3 H3B 0.8500

loop_
_geom_torsion_atom_site_label_1
_geom_torsion_atom_site_label_2
_geom_torsion_atom_site_label_3
_geom_torsion_atom_site_label_4
_geom_torsion
N1 C8 C9 N2 60.20(19)
N2 C10 C11 N1 -58.4(2)
O2 B1 C1 C2 157.56(17)
O2 B1 C1 C6 -24.8(2)
O1 B1 C1 C2 -24.8(3)
O1 B1 C1 C6 152.79(17)
C2 C3 C4 C5 0.9(3)
C7 N1 C8 C9 175.72(15)
C7 N1 C11 C10 -177.60(15)
C7 C2 C3 C4 177.57(17)
C7 C2 C1 B1 -0.9(3)
C7 C2 C1 C6 -178.49(16)
C8 N1 C7 C2 179.03(14)
C8 N1 C11 C10 59.8(2)
C12 N2 C10 C11 179.23(16)
C12 N2 C9 C8 -179.90(16)
C3 C2 C7 N1 -117.80(18)
C3 C2 C1 B1 178.64(17)
C3 C2 C1 C6 1.1(2)
C5 C6 C1 C2 1.0(3)
C5 C6 C1 B1 -176.83(16)
C10 N2 C9 C8 -58.0(2)
C11 N1 C7 C2 57.3(2)
C11 N1 C8 C9 -60.56(19)
C6 C5 C4 C3 1.2(3)
C1 C2 C7 N1 61.8(2)
C1 C2 C3 C4 -2.0(3)
C9 N2 C10 C11 56.93(19)
C4 C5 C6 C1 -2.2(3)
